data_4305672
loop_
_publ_author_name
'Christine M. Thomas'
'Tianbiao Liu'
'Michael B. Hall'
'Marcetta Y. Darensbourg'

_publ_contact_author_address
;Department of Chemistry
Texas A&M University
College Station, TX, 77843
;
_publ_contact_author_email marcetta@mail.chem.tamu.edu
_publ_contact_author_name 'Marcetta Darensbourg'
_publ_section_title
;
Series of Mixed Valent Fe(II)Fe(I) Complexes That Model the Hox State of
[FeFe]Hydrogenase: Redox Properties, Density-Functional Theory
Investigation, and Reactivities with Extrinsic CO
;
_journal_name_full 'Inorganic Chemistry'
_journal_page_first 7009
_journal_page_last 7024
_journal_paper_doi 10.1021/ic800654a
_journal_volume 47
_journal_year 2008
_chemical_formula_sum 'C15 H23 Fe2 N2 O4 P S2'
_chemical_formula_weight 502.14
_chemical_name_systematic
; 
 ? 
;
_space_group_IT_number 61
_symmetry_cell_setting orthorhombic
_symmetry_space_group_name_Hall '-P 2ac 2ab'
_symmetry_space_group_name_H-M 'P b c a'
_atom_sites_solution_hydrogens geom
_atom_sites_solution_primary direct
_atom_sites_solution_secondary difmap
_audit_creation_method SHELXL-97
_cell_angle_alpha 90.00
_cell_angle_beta 90.00
_cell_angle_gamma 90.00
_cell_formula_units_Z 8
_cell_length_a 13.8786(19)
_cell_length_b 9.1441(12)
_cell_length_c 33.301(5)
_cell_measurement_reflns_used 4803
_cell_measurement_temperature 106(2)
_cell_measurement_theta_max 27.10
_cell_measurement_theta_min 2.45
_cell_volume 4226.1(10)
_computing_cell_refinement 'Bruker SMART'
_computing_data_collection 'Bruker SMART'
_computing_data_reduction 'Bruker SAINT'
_computing_molecular_graphics 'Bruker SHELXTL'
_computing_publication_material 'Bruker SHELXTL'
_computing_structure_refinement 'SHELXL-97 (Sheldrick, 1997)'
_computing_structure_solution 'SHELXS-97 (Sheldrick, 1990)'
_diffrn_ambient_temperature 106(2)
_diffrn_measured_fraction_theta_full 0.998
_diffrn_measured_fraction_theta_max 0.998
_diffrn_measurement_device_type 'CCD area detector'
_diffrn_measurement_method 'phi and omega scans'
_diffrn_radiation_monochromator graphite
_diffrn_radiation_source 'fine-focus sealed tube'
_diffrn_radiation_type MoK\a
_diffrn_radiation_wavelength 0.71073
_diffrn_reflns_av_R_equivalents 0.1065
_diffrn_reflns_av_sigmaI/netI 0.0810
_diffrn_reflns_limit_h_max 17
_diffrn_reflns_limit_h_min -18
_diffrn_reflns_limit_k_max 11
_diffrn_reflns_limit_k_min -11
_diffrn_reflns_limit_l_max 43
_diffrn_reflns_limit_l_min -43
_diffrn_reflns_number 37735
_diffrn_reflns_theta_full 27.57
_diffrn_reflns_theta_max 27.57
_diffrn_reflns_theta_min 1.22
_exptl_absorpt_coefficient_mu 1.668
_exptl_absorpt_correction_T_max 0.9674
_exptl_absorpt_correction_T_min 0.7315
_exptl_absorpt_correction_type none
_exptl_crystal_colour red
_exptl_crystal_density_diffrn 1.578
_exptl_crystal_density_meas 0
_exptl_crystal_density_method 'not measured'
_exptl_crystal_description plate
_exptl_crystal_F_000 2064
_exptl_crystal_size_max 0.20
_exptl_crystal_size_mid 0.16
_exptl_crystal_size_min 0.02
_refine_diff_density_max 1.353
_refine_diff_density_min -0.574
_refine_diff_density_rms 0.116
_refine_ls_extinction_method none
_refine_ls_goodness_of_fit_ref 0.954
_refine_ls_hydrogen_treatment mixed
_refine_ls_matrix_type full
_refine_ls_number_parameters 240
_refine_ls_number_reflns 4869
_refine_ls_number_restraints 0
_refine_ls_restrained_S_all 0.954
_refine_ls_R_factor_all 0.0888
_refine_ls_R_factor_gt 0.0464
_refine_ls_shift/su_max 0.004
_refine_ls_shift/su_mean 0.000
_refine_ls_structure_factor_coef Fsqd
_refine_ls_weighting_details 'calc w=1/[\s^2^(Fo^2^)+(0.0569P)^2^+0.0000P] where P=(Fo^2^+2Fc^2^)/3'
_refine_ls_weighting_scheme calc
_refine_ls_wR_factor_gt 0.1047
_refine_ls_wR_factor_ref 0.1177
_reflns_number_gt 3048
_reflns_number_total 4869
_reflns_threshold_expression >2sigma(I)
_cod_data_source_file ic800654a-file003_1.cif
_cod_data_source_block leo5m
_cod_depositor_comments
;
The following automatic conversions were performed:
'_symmetry_cell_setting' value 'Orthorhombic' changed to 'orthorhombic'
according to '/home/saulius/struct/CIF-dictionaries/cif_core.dic'
dictionary named 'cif_core.dic' version 2.4.1 from 2010-06-29.

Automatic conversion script
Id: cif_fix_enum 1527 2010-12-29 10:47:43Z saulius 
;
_cod_original_cell_volume 4226.2(10)
_cod_database_code 4305672

loop_
_symmetry_equiv_pos_as_xyz
'x, y, z'
'-x+1/2, -y, z+1/2'
'-x, y+1/2, -z+1/2'
'x+1/2, -y+1/2, -z'
'-x, -y, -z'
'x-1/2, y, -z-1/2'
'x, -y-1/2, z-1/2'
'-x-1/2, y-1/2, z'

loop_
_atom_site_label
_atom_site_type_symbol
_atom_site_fract_x
_atom_site_fract_y
_atom_site_fract_z
_atom_site_U_iso_or_equiv
_atom_site_adp_type
_atom_site_occupancy
_atom_site_symmetry_multiplicity
_atom_site_calc_flag
_atom_site_refinement_flags
_atom_site_disorder_assembly
_atom_site_disorder_group
Fe1 Fe 0.03009(4) 0.12858(6) 0.338975(17) 0.01479(15) Uani 1 1 d . . .
Fe2 Fe 0.01406(4) 0.25789(6) 0.406721(17) 0.01507(15) Uani 1 1 d . . .
S1 S -0.02805(7) 0.35695(11) 0.34699(3) 0.0169(2) Uani 1 1 d . . .
S2 S 0.15635(7) 0.20810(11) 0.37577(3) 0.0192(2) Uani 1 1 d . . .
P1 P -0.10908(8) 0.07111(13) 0.31139(3) 0.0210(3) Uani 1 1 d . . .
O1 O 0.1271(2) 0.0611(3) 0.26323(9) 0.0293(7) Uani 1 1 d . . .
O2 O 0.0324(2) -0.1545(3) 0.37942(9) 0.0341(8) Uani 1 1 d . . .
O3 O 0.0672(3) 0.0388(3) 0.46642(10) 0.0396(9) Uani 1 1 d . . .
O4 O -0.1854(2) 0.2309(4) 0.43329(9) 0.0362(9) Uani 1 1 d . . .
N1 N 0.1254(2) 0.4628(3) 0.46069(10) 0.0170(7) Uani 1 1 d . . .
N2 N -0.0042(2) 0.5643(3) 0.44029(10) 0.0167(7) Uani 1 1 d . . .
C1 C 0.0885(3) 0.0909(4) 0.29292(13) 0.0197(9) Uani 1 1 d . . .
C2 C 0.0332(3) -0.0417(5) 0.36388(13) 0.0228(10) Uani 1 1 d . . .
C3 C 0.0468(3) 0.1267(5) 0.44313(13) 0.0254(10) Uani 1 1 d . . .
C4 C -0.1064(3) 0.2436(5) 0.42181(13) 0.0232(10) Uani 1 1 d . . .
C5 C 0.2120(3) 0.3700(5) 0.35507(16) 0.0329(12) Uani 1 1 d . . .
H5A H 0.2229 0.4398 0.3773 0.040 Uiso 1 1 calc R . .
H5B H 0.2760 0.3421 0.3444 0.040 Uiso 1 1 calc R . .
C6 C 0.1595(4) 0.4472(6) 0.32310(15) 0.0391(13) Uani 1 1 d . . .
H6A H 0.1562 0.3817 0.2995 0.047 Uiso 1 1 calc R . .
H6B H 0.1981 0.5335 0.3152 0.047 Uiso 1 1 calc R . .
C7 C 0.0586(4) 0.4988(5) 0.33239(14) 0.0329(12) Uani 1 1 d . . .
H7A H 0.0331 0.5497 0.3084 0.039 Uiso 1 1 calc R . .
H7B H 0.0623 0.5715 0.3544 0.039 Uiso 1 1 calc R . .
C8 C -0.2178(3) 0.0781(6) 0.34202(14) 0.0363(12) Uani 1 1 d . . .
H8A H -0.2239 0.1753 0.3541 0.054 Uiso 1 1 calc R . .
H8B H -0.2138 0.0042 0.3633 0.054 Uiso 1 1 calc R . .
H8C H -0.2742 0.0584 0.3251 0.054 Uiso 1 1 calc R . .
C9 C -0.1141(3) -0.1142(5) 0.29142(14) 0.0317(11) Uani 1 1 d . . .
H9A H -0.1769 -0.1305 0.2787 0.048 Uiso 1 1 calc R . .
H9B H -0.1053 -0.1844 0.3133 0.048 Uiso 1 1 calc R . .
H9C H -0.0629 -0.1273 0.2715 0.048 Uiso 1 1 calc R . .
C10 C -0.1409(3) 0.1808(5) 0.26762(13) 0.0281(11) Uani 1 1 d . . .
H10A H -0.0910 0.1699 0.2470 0.042 Uiso 1 1 calc R . .
H10B H -0.1459 0.2838 0.2754 0.042 Uiso 1 1 calc R . .
H10C H -0.2028 0.1475 0.2569 0.042 Uiso 1 1 calc R . .
C11 C 0.0472(3) 0.4376(4) 0.43686(11) 0.0149(8) Uani 1 1 d . . .
C12 C 0.0402(3) 0.6635(4) 0.46545(12) 0.0214(9) Uani 1 1 d . . .
H12 H 0.0173 0.7580 0.4724 0.026 Uiso 1 1 calc R . .
C13 C 0.1225(3) 0.5996(4) 0.47818(12) 0.0209(9) Uani 1 1 d . . .
H13 H 0.1691 0.6408 0.4957 0.025 Uiso 1 1 calc R . .
C14 C 0.2038(3) 0.3601(5) 0.46903(15) 0.0336(12) Uani 1 1 d . . .
H14A H 0.1824 0.2881 0.4889 0.050 Uiso 1 1 calc R . .
H14B H 0.2595 0.4137 0.4796 0.050 Uiso 1 1 calc R . .
H14C H 0.2221 0.3098 0.4442 0.050 Uiso 1 1 calc R . .
C15 C -0.0976(3) 0.5942(4) 0.42256(13) 0.0217(9) Uani 1 1 d . . .
H15A H -0.0974 0.5636 0.3944 0.033 Uiso 1 1 calc R . .
H15B H -0.1111 0.6992 0.4242 0.033 Uiso 1 1 calc R . .
H15C H -0.1474 0.5400 0.4372 0.033 Uiso 1 1 calc R . .

loop_
_atom_site_aniso_label
_atom_site_aniso_U_11
_atom_site_aniso_U_22
_atom_site_aniso_U_33
_atom_site_aniso_U_23
_atom_site_aniso_U_13
_atom_site_aniso_U_12
Fe1 0.0129(3) 0.0102(3) 0.0213(3) -0.0036(2) 0.0032(2) -0.0017(2)
Fe2 0.0143(3) 0.0111(3) 0.0198(3) -0.0018(2) 0.0010(2) -0.0018(2)
S1 0.0164(5) 0.0134(5) 0.0208(5) -0.0016(4) 0.0013(4) 0.0015(4)
S2 0.0133(5) 0.0140(5) 0.0304(6) -0.0047(5) 0.0004(4) -0.0001(4)
P1 0.0157(6) 0.0220(6) 0.0254(6) -0.0097(5) 0.0026(5) -0.0041(5)
O1 0.0293(18) 0.0301(18) 0.0284(17) -0.0089(14) 0.0132(14) -0.0027(15)
O2 0.051(2) 0.0135(16) 0.0375(19) 0.0059(14) 0.0070(17) -0.0028(15)
O3 0.058(2) 0.0213(18) 0.040(2) 0.0116(16) 0.0032(18) 0.0091(17)
O4 0.0209(17) 0.053(2) 0.0344(19) -0.0162(16) 0.0114(14) -0.0169(16)
N1 0.0167(18) 0.0136(17) 0.0207(18) -0.0008(14) -0.0031(14) -0.0007(14)
N2 0.0181(18) 0.0134(17) 0.0185(17) -0.0023(14) -0.0022(14) -0.0024(14)
C1 0.015(2) 0.011(2) 0.034(3) -0.0028(18) -0.0006(19) -0.0037(16)
C2 0.019(2) 0.022(2) 0.027(2) -0.0055(18) 0.0062(19) -0.0020(19)
C3 0.029(3) 0.020(2) 0.027(2) -0.005(2) 0.0038(19) 0.000(2)
C4 0.025(2) 0.022(2) 0.023(2) -0.0098(19) -0.0006(18) -0.0101(19)
C5 0.024(3) 0.019(2) 0.056(3) -0.006(2) 0.010(2) -0.010(2)
C6 0.041(3) 0.036(3) 0.041(3) 0.004(2) 0.002(2) -0.017(2)
C7 0.056(3) 0.011(2) 0.031(3) 0.003(2) 0.017(2) -0.004(2)
C8 0.018(2) 0.051(3) 0.039(3) -0.014(3) 0.007(2) -0.009(2)
C9 0.033(3) 0.021(2) 0.041(3) -0.014(2) -0.002(2) -0.010(2)
C10 0.024(2) 0.033(3) 0.028(2) -0.010(2) -0.0052(19) 0.005(2)
C11 0.015(2) 0.0113(19) 0.018(2) 0.0010(16) 0.0017(16) -0.0031(16)
C12 0.034(3) 0.012(2) 0.018(2) -0.0031(17) 0.0021(18) -0.0067(18)
C13 0.027(2) 0.017(2) 0.019(2) -0.0006(17) -0.0051(18) -0.0093(18)
C14 0.029(3) 0.032(3) 0.040(3) -0.005(2) -0.015(2) 0.010(2)
C15 0.019(2) 0.015(2) 0.031(2) -0.0048(19) -0.0004(19) 0.0031(17)

loop_
_atom_type_symbol
_atom_type_description
_atom_type_scat_dispersion_real
_atom_type_scat_dispersion_imag
_atom_type_scat_source
C C 0.0033 0.0016 'International Tables Vol C Tables 4.2.6.8 and 6.1.1.4'
H H 0.0000 0.0000 'International Tables Vol C Tables 4.2.6.8 and 6.1.1.4'
N N 0.0061 0.0033 'International Tables Vol C Tables 4.2.6.8 and 6.1.1.4'
O O 0.0106 0.0060 'International Tables Vol C Tables 4.2.6.8 and 6.1.1.4'
P P 0.1023 0.0942 'International Tables Vol C Tables 4.2.6.8 and 6.1.1.4'
S S 0.1246 0.1234 'International Tables Vol C Tables 4.2.6.8 and 6.1.1.4'
Fe Fe 0.3463 0.8444 'International Tables Vol C Tables 4.2.6.8 and 6.1.1.4'

loop_
_geom_angle_atom_site_label_1
_geom_angle_atom_site_label_2
_geom_angle_atom_site_label_3
_geom_angle
_geom_angle_site_symmetry_1
_geom_angle_site_symmetry_3
_geom_angle_publ_flag
C2 Fe1 C1 102.97(19) . . ?
C2 Fe1 P1 90.40(14) . . ?
C1 Fe1 P1 89.65(13) . . ?
C2 Fe1 S1 140.39(14) . . ?
C1 Fe1 S1 116.56(14) . . ?
P1 Fe1 S1 87.51(4) . . ?
C2 Fe1 S2 90.58(14) . . ?
C1 Fe1 S2 100.22(13) . . ?
P1 Fe1 S2 169.59(5) . . ?
S1 Fe1 S2 85.14(4) . . ?
C2 Fe1 Fe2 89.75(14) . . ?
C1 Fe1 Fe2 153.51(13) . . ?
P1 Fe1 Fe2 113.71(4) . . ?
S1 Fe1 Fe2 55.67(3) . . ?
S2 Fe1 Fe2 55.94(3) . . ?
C4 Fe2 C3 89.9(2) . . ?
C4 Fe2 C11 97.97(17) . . ?
C3 Fe2 C11 98.98(18) . . ?
C4 Fe2 S1 92.04(15) . . ?
C3 Fe2 S1 160.48(14) . . ?
C11 Fe2 S1 99.99(11) . . ?
C4 Fe2 S2 160.84(14) . . ?
C3 Fe2 S2 87.24(14) . . ?
C11 Fe2 S2 101.19(11) . . ?
S1 Fe2 S2 84.60(4) . . ?
C4 Fe2 Fe1 107.56(13) . . ?
C3 Fe2 Fe1 105.63(14) . . ?
C11 Fe2 Fe1 144.18(11) . . ?
S1 Fe2 Fe1 55.38(3) . . ?
S2 Fe2 Fe1 55.37(3) . . ?
C7 S1 Fe1 112.88(15) . . ?
C7 S1 Fe2 110.30(17) . . ?
Fe1 S1 Fe2 68.95(3) . . ?
C5 S2 Fe1 112.85(17) . . ?
C5 S2 Fe2 112.33(16) . . ?
Fe1 S2 Fe2 68.69(4) . . ?
C9 P1 C8 101.8(2) . . ?
C9 P1 C10 102.1(2) . . ?
C8 P1 C10 103.2(2) . . ?
C9 P1 Fe1 114.07(16) . . ?
C8 P1 Fe1 118.98(16) . . ?
C10 P1 Fe1 114.48(15) . . ?
C11 N1 C13 112.0(3) . . ?
C11 N1 C14 126.4(3) . . ?
C13 N1 C14 121.6(3) . . ?
C11 N2 C12 112.0(3) . . ?
C11 N2 C15 126.4(3) . . ?
C12 N2 C15 121.5(3) . . ?
O1 C1 Fe1 177.5(4) . . ?
O2 C2 Fe1 177.6(4) . . ?
O3 C3 Fe2 178.5(4) . . ?
O4 C4 Fe2 177.1(4) . . ?
C6 C5 S2 117.3(3) . . ?
C6 C5 H5A 108.0 . . ?
S2 C5 H5A 108.0 . . ?
C6 C5 H5B 108.0 . . ?
S2 C5 H5B 108.0 . . ?
H5A C5 H5B 107.2 . . ?
C5 C6 C7 117.4(4) . . ?
C5 C6 H6A 107.9 . . ?
C7 C6 H6A 107.9 . . ?
C5 C6 H6B 107.9 . . ?
C7 C6 H6B 107.9 . . ?
H6A C6 H6B 107.2 . . ?
C6 C7 S1 116.2(3) . . ?
C6 C7 H7A 108.2 . . ?
S1 C7 H7A 108.2 . . ?
C6 C7 H7B 108.2 . . ?
S1 C7 H7B 108.2 . . ?
H7A C7 H7B 107.4 . . ?
P1 C8 H8A 109.5 . . ?
P1 C8 H8B 109.5 . . ?
H8A C8 H8B 109.5 . . ?
P1 C8 H8C 109.5 . . ?
H8A C8 H8C 109.5 . . ?
H8B C8 H8C 109.5 . . ?
P1 C9 H9A 109.5 . . ?
P1 C9 H9B 109.5 . . ?
H9A C9 H9B 109.5 . . ?
P1 C9 H9C 109.5 . . ?
H9A C9 H9C 109.5 . . ?
H9B C9 H9C 109.5 . . ?
P1 C10 H10A 109.5 . . ?
P1 C10 H10B 109.5 . . ?
H10A C10 H10B 109.5 . . ?
P1 C10 H10C 109.5 . . ?
H10A C10 H10C 109.5 . . ?
H10B C10 H10C 109.5 . . ?
N1 C11 N2 103.0(3) . . ?
N1 C11 Fe2 128.3(3) . . ?
N2 C11 Fe2 128.7(3) . . ?
C13 C12 N2 106.5(4) . . ?
C13 C12 H12 126.8 . . ?
N2 C12 H12 126.8 . . ?
C12 C13 N1 106.5(3) . . ?
C12 C13 H13 126.7 . . ?
N1 C13 H13 126.7 . . ?
N1 C14 H14A 109.5 . . ?
N1 C14 H14B 109.5 . . ?
H14A C14 H14B 109.5 . . ?
N1 C14 H14C 109.5 . . ?
H14A C14 H14C 109.5 . . ?
H14B C14 H14C 109.5 . . ?
N2 C15 H15A 109.5 . . ?
N2 C15 H15B 109.5 . . ?
H15A C15 H15B 109.5 . . ?
N2 C15 H15C 109.5 . . ?
H15A C15 H15C 109.5 . . ?
H15B C15 H15C 109.5 . . ?

loop_
_geom_bond_atom_site_label_1
_geom_bond_atom_site_label_2
_geom_bond_distance
_geom_bond_site_symmetry_2
_geom_bond_publ_flag
Fe1 C2 1.765(5) . ?
Fe1 C1 1.769(4) . ?
Fe1 P1 2.2025(12) . ?
Fe1 S1 2.2546(11) . ?
Fe1 S2 2.2584(12) . ?
Fe1 Fe2 2.5568(8) . ?
Fe2 C4 1.751(4) . ?
Fe2 C3 1.765(5) . ?
Fe2 C11 1.980(4) . ?
Fe2 S1 2.2624(12) . ?
Fe2 S2 2.2737(12) . ?
S1 C7 1.834(4) . ?
S2 C5 1.806(5) . ?
P1 C9 1.821(4) . ?
P1 C8 1.822(4) . ?
P1 C10 1.823(4) . ?
O1 C1 1.157(5) . ?
O2 C2 1.154(5) . ?
O3 C3 1.152(5) . ?
O4 C4 1.166(5) . ?
N1 C11 1.364(5) . ?
N1 C13 1.381(5) . ?
N1 C14 1.463(5) . ?
N2 C11 1.366(5) . ?
N2 C12 1.380(5) . ?
N2 C15 1.450(5) . ?
C5 C6 1.470(7) . ?
C5 H5A 0.9900 . ?
C5 H5B 0.9900 . ?
C6 C7 1.510(7) . ?
C6 H6A 0.9900 . ?
C6 H6B 0.9900 . ?
C7 H7A 0.9900 . ?
C7 H7B 0.9900 . ?
C8 H8A 0.9800 . ?
C8 H8B 0.9800 . ?
C8 H8C 0.9800 . ?
C9 H9A 0.9800 . ?
C9 H9B 0.9800 . ?
C9 H9C 0.9800 . ?
C10 H10A 0.9800 . ?
C10 H10B 0.9800 . ?
C10 H10C 0.9800 . ?
C12 C13 1.351(6) . ?
C12 H12 0.9500 . ?
C13 H13 0.9500 . ?
C14 H14A 0.9800 . ?
C14 H14B 0.9800 . ?
C14 H14C 0.9800 . ?
C15 H15A 0.9800 . ?
C15 H15B 0.9800 . ?
C15 H15C 0.9800 . ?

loop_
_geom_torsion_atom_site_label_1
_geom_torsion_atom_site_label_2
_geom_torsion_atom_site_label_3
_geom_torsion_atom_site_label_4
_geom_torsion
_geom_torsion_site_symmetry_1
_geom_torsion_site_symmetry_2
_geom_torsion_site_symmetry_3
_geom_torsion_site_symmetry_4
_geom_torsion_publ_flag
C2 Fe1 Fe2 C4 -79.4(2) . . . . ?
C1 Fe1 Fe2 C4 161.0(3) . . . . ?
P1 Fe1 Fe2 C4 10.97(16) . . . . ?
S1 Fe1 Fe2 C4 80.03(16) . . . . ?
S2 Fe1 Fe2 C4 -170.22(16) . . . . ?
C2 Fe1 Fe2 C3 15.6(2) . . . . ?
C1 Fe1 Fe2 C3 -104.1(3) . . . . ?
P1 Fe1 Fe2 C3 105.90(16) . . . . ?
S1 Fe1 Fe2 C3 174.96(15) . . . . ?
S2 Fe1 Fe2 C3 -75.29(15) . . . . ?
C2 Fe1 Fe2 C11 147.2(2) . . . . ?
C1 Fe1 Fe2 C11 27.6(4) . . . . ?
P1 Fe1 Fe2 C11 -122.4(2) . . . . ?
S1 Fe1 Fe2 C11 -53.4(2) . . . . ?
S2 Fe1 Fe2 C11 56.4(2) . . . . ?
C2 Fe1 Fe2 S1 -159.39(14) . . . . ?
C1 Fe1 Fe2 S1 81.0(3) . . . . ?
P1 Fe1 Fe2 S1 -69.06(5) . . . . ?
S2 Fe1 Fe2 S1 109.75(5) . . . . ?
C2 Fe1 Fe2 S2 90.86(14) . . . . ?
C1 Fe1 Fe2 S2 -28.8(3) . . . . ?
P1 Fe1 Fe2 S2 -178.81(5) . . . . ?
S1 Fe1 Fe2 S2 -109.75(5) . . . . ?
C2 Fe1 S1 C7 137.5(3) . . . . ?
C1 Fe1 S1 C7 -46.6(2) . . . . ?
P1 Fe1 S1 C7 -134.92(18) . . . . ?
S2 Fe1 S1 C7 52.45(18) . . . . ?
Fe2 Fe1 S1 C7 103.95(18) . . . . ?
C2 Fe1 S1 Fe2 33.5(2) . . . . ?
C1 Fe1 S1 Fe2 -150.50(14) . . . . ?
P1 Fe1 S1 Fe2 121.13(4) . . . . ?
S2 Fe1 S1 Fe2 -51.49(4) . . . . ?
C4 Fe2 S1 C7 142.4(2) . . . . ?
C3 Fe2 S1 C7 -122.2(5) . . . . ?
C11 Fe2 S1 C7 43.9(2) . . . . ?
S2 Fe2 S1 C7 -56.50(16) . . . . ?
Fe1 Fe2 S1 C7 -107.57(16) . . . . ?
C4 Fe2 S1 Fe1 -110.02(14) . . . . ?
C3 Fe2 S1 Fe1 -14.7(4) . . . . ?
C11 Fe2 S1 Fe1 151.52(11) . . . . ?
S2 Fe2 S1 Fe1 51.07(3) . . . . ?
C2 Fe1 S2 C5 164.5(2) . . . . ?
C1 Fe1 S2 C5 61.3(2) . . . . ?
P1 Fe1 S2 C5 -100.1(3) . . . . ?
S1 Fe1 S2 C5 -54.89(17) . . . . ?
Fe2 Fe1 S2 C5 -106.15(17) . . . . ?
C2 Fe1 S2 Fe2 -89.31(14) . . . . ?
C1 Fe1 S2 Fe2 167.41(14) . . . . ?
P1 Fe1 S2 Fe2 6.1(3) . . . . ?
S1 Fe1 S2 Fe2 51.26(4) . . . . ?
C4 Fe2 S2 C5 136.4(5) . . . . ?
C3 Fe2 S2 C5 -142.0(2) . . . . ?
C11 Fe2 S2 C5 -43.3(2) . . . . ?
S1 Fe2 S2 C5 55.80(19) . . . . ?
Fe1 Fe2 S2 C5 106.88(19) . . . . ?
C4 Fe2 S2 Fe1 29.5(5) . . . . ?
C3 Fe2 S2 Fe1 111.16(14) . . . . ?
C11 Fe2 S2 Fe1 -150.22(12) . . . . ?
S1 Fe2 S2 Fe1 -51.08(4) . . . . ?
C2 Fe1 P1 C9 -44.5(2) . . . . ?
C1 Fe1 P1 C9 58.5(2) . . . . ?
S1 Fe1 P1 C9 175.05(18) . . . . ?
S2 Fe1 P1 C9 -139.9(3) . . . . ?
Fe2 Fe1 P1 C9 -134.41(17) . . . . ?
C2 Fe1 P1 C8 75.8(2) . . . . ?
C1 Fe1 P1 C8 178.7(2) . . . . ?
S1 Fe1 P1 C8 -64.7(2) . . . . ?
S2 Fe1 P1 C8 -19.6(4) . . . . ?
Fe2 Fe1 P1 C8 -14.1(2) . . . . ?
C2 Fe1 P1 C10 -161.7(2) . . . . ?
C1 Fe1 P1 C10 -58.7(2) . . . . ?
S1 Fe1 P1 C10 57.90(16) . . . . ?
S2 Fe1 P1 C10 102.9(3) . . . . ?
Fe2 Fe1 P1 C10 108.43(16) . . . . ?
C2 Fe1 C1 O1 1(9) . . . . ?
P1 Fe1 C1 O1 -89(8) . . . . ?
S1 Fe1 C1 O1 -176(100) . . . . ?
S2 Fe1 C1 O1 94(8) . . . . ?
Fe2 Fe1 C1 O1 118(8) . . . . ?
C1 Fe1 C2 O2 -84(10) . . . . ?
P1 Fe1 C2 O2 6(10) . . . . ?
S1 Fe1 C2 O2 92(10) . . . . ?
S2 Fe1 C2 O2 175(100) . . . . ?
Fe2 Fe1 C2 O2 119(10) . . . . ?
C4 Fe2 C3 O3 71(18) . . . . ?
C11 Fe2 C3 O3 169(18) . . . . ?
S1 Fe2 C3 O3 -25(18) . . . . ?
S2 Fe2 C3 O3 -90(18) . . . . ?
Fe1 Fe2 C3 O3 -38(18) . . . . ?
C3 Fe2 C4 O4 13(8) . . . . ?
C11 Fe2 C4 O4 -86(8) . . . . ?
S1 Fe2 C4 O4 174(8) . . . . ?
S2 Fe2 C4 O4 94(8) . . . . ?
Fe1 Fe2 C4 O4 120(8) . . . . ?
Fe1 S2 C5 C6 12.2(4) . . . . ?
Fe2 S2 C5 C6 -63.1(4) . . . . ?
S2 C5 C6 C7 57.0(6) . . . . ?
C5 C6 C7 S1 -59.0(5) . . . . ?
Fe1 S1 C7 C6 -8.6(4) . . . . ?
Fe2 S1 C7 C6 66.3(4) . . . . ?
C13 N1 C11 N2 0.0(4) . . . . ?
C14 N1 C11 N2 178.1(4) . . . . ?
C13 N1 C11 Fe2 -177.6(3) . . . . ?
C14 N1 C11 Fe2 0.5(6) . . . . ?
C12 N2 C11 N1 -0.4(4) . . . . ?
C15 N2 C11 N1 -176.5(3) . . . . ?
C12 N2 C11 Fe2 177.2(3) . . . . ?
C15 N2 C11 Fe2 1.1(6) . . . . ?
C4 Fe2 C11 N1 132.0(4) . . . . ?
C3 Fe2 C11 N1 40.8(4) . . . . ?
S1 Fe2 C11 N1 -134.5(3) . . . . ?
S2 Fe2 C11 N1 -48.1(3) . . . . ?
Fe1 Fe2 C11 N1 -92.4(4) . . . . ?
C4 Fe2 C11 N2 -45.0(4) . . . . ?
C3 Fe2 C11 N2 -136.1(4) . . . . ?
S1 Fe2 C11 N2 48.5(4) . . . . ?
S2 Fe2 C11 N2 134.9(3) . . . . ?
Fe1 Fe2 C11 N2 90.6(4) . . . . ?
C11 N2 C12 C13 0.6(5) . . . . ?
C15 N2 C12 C13 176.9(3) . . . . ?
N2 C12 C13 N1 -0.5(4) . . . . ?
C11 N1 C13 C12 0.3(5) . . . . ?
C14 N1 C13 C12 -177.9(4) . . . . ?
